data_7058237
loop_
_publ_author_name
'Cruz-Hern\'andez, Carlos'
'Landeros, Jos\'e M.'
'Juaristi, Eusebio'

_publ_section_title
;
 Multifunctional phosphoramide-(S)-prolinamide derivatives as efficient
 organocatalysts in asymmetric aldol and Michael reactions
;
_journal_issue 14
_journal_name_full 'New Journal of Chemistry'
_journal_page_first 5455
_journal_paper_doi 10.1039/C9NJ00300B
_journal_volume 43
_journal_year 2019
_chemical_absolute_configuration ad
_chemical_formula_moiety 'C30 H27 N5 O P, C30 H32 N4.61 O P'
_chemical_formula_sum 'C60 H64 N10 O2 P2'
_chemical_formula_weight 1019.15
_chemical_melting_point 465.6(5)
_chemical_name_common (1S,2S,1'R,2'R)-Azide
_space_group_crystal_system monoclinic
_space_group_IT_number 4
_space_group_name_Hall 'P 2yb'
_space_group_name_H-M_alt 'P 1 21 1'
_symmetry_space_group_name_Hall 'P 2yb'
_symmetry_space_group_name_H-M 'P 1 21 1'
_atom_sites_solution_hydrogens geom
_atom_sites_solution_primary dual
_audit_creation_date 2018-11-09
_audit_creation_method
;
Olex2 1.2
(compiled 2018.05.29 svn.r3508 for OlexSys, GUI svn.r5506)
;
_audit_update_record
;
2018-11-09 deposited with the CCDC.    2019-03-13 downloaded from the CCDC.
;
_cell_angle_alpha 90
_cell_angle_beta 90.98(3)
_cell_angle_gamma 90
_cell_formula_units_Z 2
_cell_length_a 16.836(17)
_cell_length_b 8.350(8)
_cell_length_c 19.27(2)
_cell_measurement_reflns_used 9947
_cell_measurement_temperature 293(2)
_cell_measurement_theta_max 26.13
_cell_measurement_theta_min 2.72
_cell_volume 2709(5)
_computing_cell_refinement 'SAINT v8.37A (Bruker, 2015)'
_computing_data_reduction 'SAINT v8.37A (Bruker, 2015)'
_computing_molecular_graphics 'Olex2 (Dolomanov et al., 2009)'
_computing_publication_material 'Olex2 (Dolomanov et al., 2009)'
_computing_structure_refinement 'ShelXL (Sheldrick, 2015)'
_computing_structure_solution 'ShelXT (Sheldrick, 2015)'
_diffrn_ambient_temperature 293.15
_diffrn_detector 'CCD area detector'
_diffrn_detector_area_resol_mean 7.9
_diffrn_detector_type 'Bruker SMART CCD 1K area detector'
_diffrn_measured_fraction_theta_full 0.996
_diffrn_measured_fraction_theta_max 0.991
_diffrn_measurement_device 'three-circle diffractometer'
_diffrn_measurement_device_type 'Bruker D8 VENTURE diffractometer'
_diffrn_measurement_method '\w scans'
_diffrn_radiation_monochromator graphite
_diffrn_radiation_probe x-ray
_diffrn_radiation_type MoK\a
_diffrn_radiation_wavelength 0.71073
_diffrn_reflns_av_R_equivalents 0.0867
_diffrn_reflns_av_unetI/netI 0.0659
_diffrn_reflns_Laue_measured_fraction_full 0.996
_diffrn_reflns_Laue_measured_fraction_max 0.991
_diffrn_reflns_limit_h_max 21
_diffrn_reflns_limit_h_min -21
_diffrn_reflns_limit_k_max 10
_diffrn_reflns_limit_k_min -10
_diffrn_reflns_limit_l_max 24
_diffrn_reflns_limit_l_min -21
_diffrn_reflns_number 54600
_diffrn_reflns_point_group_measured_fraction_full 0.996
_diffrn_reflns_point_group_measured_fraction_max 0.989
_diffrn_reflns_theta_full 25.242
_diffrn_reflns_theta_max 26.810
_diffrn_reflns_theta_min 2.418
_diffrn_source 'sealed X-ray tube'
_diffrn_source_target Mo
_diffrn_standards_number 0
_exptl_absorpt_coefficient_mu 0.134
_exptl_absorpt_correction_T_max 0.7454
_exptl_absorpt_correction_T_min 0.6184
_exptl_absorpt_correction_type none
_exptl_absorpt_process_details
;
SADABS-2014/5 (Bruker,2014/5) was used for absorption correction.
wR2(int) was 0.1101 before and 0.0818 after correction.
The Ratio of minimum to maximum transmission is 0.8296.
The \l/2 correction factor is Not present.
;
_exptl_crystal_colour colourless
_exptl_crystal_density_diffrn 1.249
_exptl_crystal_description PLATE
_exptl_crystal_F_000 1080
_exptl_crystal_recrystallization_method 'Re-crystallisation from solvent: Hexane-Ethyl acetate (5:1)'
_exptl_crystal_size_max 0.28
_exptl_crystal_size_mid 0.24
_exptl_crystal_size_min 0.07
_refine_diff_density_max 0.727
_refine_diff_density_min -0.676
_refine_diff_density_rms 0.055
_refine_ls_abs_structure_details
;
 Flack x determined using 3044 quotients [(I+)-(I-)]/[(I+)+(I-)]
 (Parsons, Flack and Wagner, Acta Cryst. B69 (2013) 249-259).
;
_refine_ls_abs_structure_Flack 0.05(4)
_refine_ls_extinction_coef 0.010(3)
_refine_ls_extinction_expression Fc^*^=kFc[1+0.001xFc^2^\l^3^/sin(2\q)]^-1/4^
_refine_ls_extinction_method 'SHELXL-2018/3 (Sheldrick 2018)'
_refine_ls_goodness_of_fit_ref 1.048
_refine_ls_hydrogen_treatment constr
_refine_ls_matrix_type full
_refine_ls_number_parameters 673
_refine_ls_number_reflns 11485
_refine_ls_number_restraints 1
_refine_ls_restrained_S_all 1.048
_refine_ls_R_factor_all 0.1065
_refine_ls_R_factor_gt 0.0701
_refine_ls_shift/su_max 0.001
_refine_ls_shift/su_mean 0.000
_refine_ls_structure_factor_coef Fsqd
_refine_ls_weighting_details 'w=1/[\s^2^(Fo^2^)+(0.0853P)^2^+2.0146P] where P=(Fo^2^+2Fc^2^)/3'
_refine_ls_weighting_scheme calc
_refine_ls_wR_factor_gt 0.1677
_refine_ls_wR_factor_ref 0.1943
_reflns_Friedel_coverage 0.864
_reflns_Friedel_fraction_full 0.997
_reflns_Friedel_fraction_max 0.987
_reflns_number_gt 8285
_reflns_number_total 11485
_reflns_threshold_expression 'I > 2\s(I)'
_cod_data_source_file c9nj00300b2.cif
_cod_data_source_block ejcharly002_0m
_cod_depositor_comments
;
The following automatic conversions were performed:

'_chemical_melting_point' value '465.15-466.15' was changed to
'465.6(5)' - the average value was taken and precision was estimated.

Automatic conversion script
Id: cif_fix_values 4973 2017-02-22 13:04:09Z antanas 

 Adding full bibliography for 7058237.cif.
;
_cod_database_code 7058237
_shelx_shelxl_version_number 2018/3
_shelx_space_group_comment
;
The symmetry employed for this shelxl refinement is uniquely defined
by the following loop, which should always be used as a source of
symmetry information in preference to the above space-group names.
They are only intended as comments.
;
_exptl_absorpt_special_details semiempirical
_olex2_refinement_description
;
1. Fixed Uiso
 At 1.2 times of:
  All C(H) groups, All C(H,H) groups
 At 1.5 times of:
  All C(H,H,H) groups
2. Others
 Sof(N00Z)=Sof(N021)=FVAR(1)
3.a Ternary CH refined with riding coordinates:
 C00F(H00H), C00G(H00I), C00K(H00K), C00N(H00P), C00O(H00O), C00T(H00T),
 C011(H011), C01T(H01T)
3.b Secondary CH2 refined with riding coordinates:
 C00P(H00A,H00B), C01G(H01A,H01B), C01H(H01V,H01Y), C01I(H01C,H01D), C01S(H1AA,
 H), C01V(H01I,H01L)
3.c Aromatic/amide H refined with riding coordinates:
 C00D(H00F), C00E(H00G), C00L(H00N), C00Q(H00Q), C00R(H00R), C00U(H00U),
 C00W(H00W), C014(H014), C015(H015), C017(H017), C018(H018), C01B(H01R),
 C01E(H01E), C01F(H01S), C01J(H01J), C01K(H01K), C01M(H01Z), C01N(H01N),
 C01P(H01), C01Q(H01Q), C01R(H0AA), C01U(H01U), C01W(H01W), C01X(H01X),
 C01Y(H2AA), C01Z(H3AA), C020(H020)
3.d Idealised Me refined as rotating group:
 C00I(H00J,H00L,H00M), C00X(H00C,H00D,H00E), C01A(H01M,H01O,H01P), C01O(H01F,
 H01G,H01H)
;
_olex2_submission_special_instructions 'No special instructions were received'
_publcif_funding_html
;
;

loop_
_space_group_symop_operation_xyz
'x, y, z'
'-x, y+1/2, -z'

loop_
_atom_site_label
_atom_site_type_symbol
_atom_site_fract_x
_atom_site_fract_y
_atom_site_fract_z
_atom_site_U_iso_or_equiv
_atom_site_adp_type
_atom_site_occupancy
_atom_site_site_symmetry_order
_atom_site_calc_flag
_atom_site_refinement_flags_posn
_atom_site_refinement_flags_occupancy
_atom_site_disorder_assembly
_atom_site_disorder_group
P001 P 1.07005(8) 0.66620(18) 0.71900(7) 0.0426(4) Uani 1 1 d . . . .
P002 P 0.58417(9) 0.67077(19) 0.76817(8) 0.0471(4) Uani 1 1 d . . . .
O003 O 1.0609(3) 0.8397(5) 0.7151(2) 0.0570(11) Uani 1 1 d . . . .
O004 O 0.5729(3) 0.8428(5) 0.7586(3) 0.0644(12) Uani 1 1 d . . . .
N005 N 1.0291(3) 0.5760(5) 0.7854(2) 0.0400(10) Uani 1 1 d . . . .
N006 N 1.0341(3) 0.5428(6) 0.6600(2) 0.0429(11) Uani 1 1 d . . . .
N007 N 0.5592(3) 0.5388(6) 0.7082(3) 0.0460(11) Uani 1 1 d . . . .
N008 N 0.5351(3) 0.5855(5) 0.8314(3) 0.0444(11) Uani 1 1 d . . . .
C009 C 0.9580(3) 0.6356(6) 0.5549(3) 0.0375(11) Uani 1 1 d . . . .
N00A N 1.2157(4) 0.7331(9) 0.7325(3) 0.0704(17) Uani 1 1 d . . . .
C00B C 0.9197(4) 0.5994(6) 1.0148(3) 0.0449(13) Uani 1 1 d . . . .
C00C C 0.9847(3) 0.6338(6) 0.9046(3) 0.0401(12) Uani 1 1 d . . . .
C00D C 0.9325(3) 0.5914(6) 0.4898(3) 0.0398(12) Uani 1 1 d . . . .
H00F H 0.961049 0.514962 0.465503 0.048 Uiso 1 1 calc R . . .
C00E C 0.9859(4) 0.5771(7) 0.9709(3) 0.0452(13) Uani 1 1 d . . . .
H00G H 1.030550 0.523059 0.987644 0.054 Uiso 1 1 calc R . . .
C00F C 0.9764(3) 0.4353(6) 0.6912(3) 0.0409(12) Uani 1 1 d . . . .
H00H H 0.924990 0.490208 0.693050 0.049 Uiso 1 1 calc R . . .
C00G C 1.0077(3) 0.4097(6) 0.7650(3) 0.0383(12) Uani 1 1 d . . . .
H00I H 1.056223 0.345091 0.763419 0.046 Uiso 1 1 calc R . . .
C00H C 0.8193(3) 0.7728(7) 0.4959(3) 0.0419(12) Uani 1 1 d . . . .
C00I C 1.1198(4) 0.5032(8) 0.8834(3) 0.0536(15) Uani 1 1 d . . . .
H00J H 1.097852 0.397926 0.888670 0.080 Uiso 1 1 calc GR . . .
H00L H 1.139689 0.540698 0.927432 0.080 Uiso 1 1 calc GR . . .
H00M H 1.162410 0.499562 0.850928 0.080 Uiso 1 1 calc GR . . .
N00J N 1.1696(3) 0.6224(7) 0.7227(3) 0.0644(15) Uani 1 1 d . . . .
C00K C 0.5168(3) 0.4188(6) 0.8124(3) 0.0408(12) Uani 1 1 d . . . .
H00K H 0.565125 0.354669 0.818934 0.049 Uiso 1 1 calc R . . .
C00L C 0.9136(4) 0.7513(8) 0.5919(3) 0.0486(13) Uani 1 1 d . . . .
H00N H 0.930488 0.783558 0.635883 0.058 Uiso 1 1 calc R . . .
C00M C 0.4608(3) 0.6615(7) 0.9335(3) 0.0428(12) Uani 1 1 d . . . .
C00N C 1.0346(3) 0.5651(7) 0.5842(3) 0.0423(12) Uani 1 1 d . . . .
H00P H 1.040708 0.458808 0.563378 0.051 Uiso 1 1 calc R . . .
C00O C 0.4979(3) 0.4291(6) 0.7355(3) 0.0430(13) Uani 1 1 d . . . .
H00O H 0.445895 0.480162 0.729366 0.052 Uiso 1 1 calc R . . .
C00P C 0.4489(4) 0.3359(7) 0.8505(3) 0.0503(14) Uani 1 1 d . . . .
H00A H 0.461119 0.329365 0.899835 0.060 Uiso 1 1 calc R . . .
H00B H 0.399889 0.395501 0.844167 0.060 Uiso 1 1 calc R . . .
C00Q C 0.8470(4) 0.8146(7) 0.5632(3) 0.0495(14) Uani 1 1 d . . . .
H00Q H 0.818164 0.888447 0.588642 0.059 Uiso 1 1 calc R . . .
C00R C 0.4410(4) 0.6042(6) 0.9978(3) 0.0436(13) Uani 1 1 d . . . .
H00R H 0.478686 0.548329 1.024025 0.052 Uiso 1 1 calc R . . .
C00S C 0.8636(3) 0.6593(7) 0.4585(3) 0.0399(11) Uani 1 1 d . . . .
C00T C 1.0557(3) 0.6163(6) 0.8566(3) 0.0419(12) Uani 1 1 d . . . .
H00T H 1.080352 0.722422 0.853974 0.050 Uiso 1 1 calc R . . .
C00U C 0.9213(4) 0.5414(8) 1.0847(3) 0.0571(16) Uani 1 1 d . . . .
H00U H 0.966052 0.488434 1.102000 0.068 Uiso 1 1 calc R . . .
C00V C 0.3640(4) 0.6286(6) 1.0251(3) 0.0449(13) Uani 1 1 d . . . .
C00W C 0.4019(4) 0.7454(7) 0.8944(3) 0.0507(14) Uani 1 1 d . . . .
H00W H 0.414595 0.785728 0.850980 0.061 Uiso 1 1 calc R . . .
C00X C 0.6004(4) 0.5441(9) 0.9468(4) 0.0628(17) Uani 1 1 d . . . .
H00C H 0.577934 0.440248 0.954936 0.094 Uiso 1 1 calc GR . . .
H00D H 0.610171 0.596854 0.990340 0.094 Uiso 1 1 calc GR . . .
H00E H 0.649431 0.532636 0.922615 0.094 Uiso 1 1 calc GR . . .
C00Y C 0.9645(4) 0.2727(8) 0.6551(3) 0.0542(15) Uani 1 1 d . . . .
N00Z N 0.7220(14) 0.513(5) 0.7776(10) 0.36(3) Uani 0.803(17) 1 d . P A 1
C010 C 0.9471(4) 0.3233(7) 0.8089(3) 0.0468(14) Uani 1 1 d . . . .
C011 C 0.5428(3) 0.6429(7) 0.9033(3) 0.0463(13) Uani 1 1 d . . . .
H011 H 0.565471 0.750849 0.900774 0.056 Uiso 1 1 calc R . . .
C012 C 0.7507(4) 0.8414(8) 0.4657(3) 0.0560(15) Uani 1 1 d . . . .
C013 C 0.4058(4) 0.6423(7) 0.4946(3) 0.0494(14) Uani 1 1 d . . . .
C014 C 0.3816(4) 0.8101(9) 0.5954(4) 0.0620(18) Uani 1 1 d . . . .
H014 H 0.351606 0.887831 0.617434 0.074 Uiso 1 1 calc R . . .
C015 C 0.3281(4) 0.7681(8) 0.9184(3) 0.0554(15) Uani 1 1 d . . . .
H015 H 0.290574 0.821547 0.891081 0.066 Uiso 1 1 calc R . . .
N016 N 1.2622(4) 0.8273(12) 0.7419(4) 0.103(3) Uani 1 1 d . . . .
C017 C 0.4719(4) 0.5773(7) 0.5315(3) 0.0543(16) Uani 1 1 d . . . .
H017 H 0.501941 0.498127 0.510397 0.065 Uiso 1 1 calc R . . .
C018 C 0.9170(4) 0.7146(7) 0.8801(3) 0.0533(15) Uani 1 1 d . . . .
H018 H 0.915738 0.752753 0.834718 0.064 Uiso 1 1 calc R . . .
C019 C 0.3070(4) 0.7118(6) 0.9848(3) 0.0476(14) Uani 1 1 d . . . .
C01A C 1.1067(3) 0.6655(9) 0.5625(3) 0.0555(15) Uani 1 1 d . . . .
H01M H 1.102525 0.771274 0.581559 0.083 Uiso 1 1 calc GR . . .
H01O H 1.108070 0.671928 0.512794 0.083 Uiso 1 1 calc GR . . .
H01P H 1.154628 0.615792 0.579601 0.083 Uiso 1 1 calc GR . . .
C01B C 0.8376(4) 0.6171(8) 0.3903(3) 0.0530(15) Uani 1 1 d . . . .
H01R H 0.865756 0.541898 0.365035 0.064 Uiso 1 1 calc R . . .
C01C C 0.4933(4) 0.6265(7) 0.5970(3) 0.0508(14) Uani 1 1 d . . . .
C01D C 0.3597(4) 0.7603(8) 0.5282(3) 0.0552(15) Uani 1 1 d . . . .
C01E C 0.4464(4) 0.7463(9) 0.6288(3) 0.0622(17) Uani 1 1 d . . . .
H01E H 0.460086 0.781991 0.673115 0.075 Uiso 1 1 calc R . . .
C01F C 0.8529(4) 0.7389(9) 0.9211(3) 0.0579(16) Uani 1 1 d . . . .
H01S H 0.809230 0.795303 0.903740 0.069 Uiso 1 1 calc R . . .
C01G C 0.4935(4) 0.2611(8) 0.7044(3) 0.0551(15) Uani 1 1 d . . . .
H01A H 0.481564 0.267465 0.655058 0.066 Uiso 1 1 calc R . . .
H01B H 0.544049 0.206873 0.710721 0.066 Uiso 1 1 calc R . . .
C01H C 0.9325(4) 0.1595(8) 0.7738(3) 0.0533(14) Uani 1 1 d . . . .
H01V H 0.980942 0.096795 0.776511 0.064 Uiso 1 1 calc R . . .
H01Y H 0.891899 0.102274 0.798914 0.064 Uiso 1 1 calc R . . .
C01I C 0.4405(3) 0.1684(8) 0.8196(3) 0.0507(13) Uani 1 1 d . . . .
H01C H 0.395473 0.115417 0.840362 0.061 Uiso 1 1 calc R . . .
H01D H 0.487708 0.106765 0.831351 0.061 Uiso 1 1 calc R . . .
C01J C 0.2317(4) 0.7457(9) 1.0129(4) 0.0647(18) Uani 1 1 d . . . .
H01J H 0.194233 0.802219 0.986669 0.078 Uiso 1 1 calc R . . .
C01K C 0.3845(5) 0.5928(9) 0.4274(4) 0.067(2) Uani 1 1 d . . . .
H01K H 0.414879 0.515697 0.405310 0.081 Uiso 1 1 calc R . . .
C01L C 0.8522(3) 0.6792(8) 0.9894(3) 0.0522(14) Uani 1 1 d . . . .
C01M C 0.7719(4) 0.6861(10) 0.3622(4) 0.0695(19) Uani 1 1 d . . . .
H01Z H 0.755500 0.657759 0.317547 0.083 Uiso 1 1 calc R . . .
C01N C 0.3435(4) 0.5776(8) 1.0927(4) 0.0592(17) Uani 1 1 d . . . .
H01N H 0.380081 0.521686 1.120004 0.071 Uiso 1 1 calc R . . .
C01O C 0.6406(4) 0.6595(10) 0.6165(4) 0.0657(17) Uani 1 1 d . . . .
H01F H 0.636001 0.762207 0.638384 0.099 Uiso 1 1 calc GR . . .
H01G H 0.644222 0.673514 0.567177 0.099 Uiso 1 1 calc GR . . .
H01H H 0.687422 0.606183 0.633709 0.099 Uiso 1 1 calc GR . . .
C01P C 0.8565(5) 0.5641(9) 1.1264(4) 0.071(2) Uani 1 1 d . . . .
H01 H 0.857606 0.527028 1.171960 0.085 Uiso 1 1 calc R . . .
C01Q C 0.2916(4) 0.8238(10) 0.4925(4) 0.069(2) Uani 1 1 d . . . .
H01Q H 0.260168 0.900302 0.513762 0.083 Uiso 1 1 calc R . . .
C01R C 0.7277(4) 0.8008(9) 0.3995(4) 0.0666(19) Uani 1 1 d . . . .
H0AA H 0.683149 0.848409 0.379097 0.080 Uiso 1 1 calc R . . .
C01S C 0.9064(4) 0.1753(9) 0.6980(3) 0.0568(15) Uani 1 1 d . . . .
H1AA H 0.854623 0.226195 0.695734 0.068 Uiso 1 1 calc R . . .
H H 0.901108 0.069216 0.677977 0.068 Uiso 1 1 calc R . . .
C01T C 0.5671(4) 0.5578(7) 0.6326(3) 0.0499(14) Uani 1 1 d . . . .
H01T H 0.575862 0.451019 0.613123 0.060 Uiso 1 1 calc R . . .
C01U C 0.2139(5) 0.6959(10) 1.0782(4) 0.077(2) Uani 1 1 d . . . .
H01U H 0.164480 0.718704 1.096582 0.093 Uiso 1 1 calc R . . .
C01V C 0.4289(4) 0.1694(9) 0.7406(3) 0.0588(15) Uani 1 1 d . . . .
H01I H 0.428272 0.059870 0.723801 0.071 Uiso 1 1 calc R . . .
H01L H 0.377853 0.217151 0.729085 0.071 Uiso 1 1 calc R . . .
C01W C 0.3198(5) 0.6560(12) 0.3940(4) 0.077(2) Uani 1 1 d . . . .
H01W H 0.306450 0.622649 0.349237 0.092 Uiso 1 1 calc R . . .
C01X C 0.2701(5) 0.6106(10) 1.1174(4) 0.075(2) Uani 1 1 d . . . .
H01X H 0.256993 0.575503 1.161509 0.090 Uiso 1 1 calc R . . .
C01Y C 0.7906(5) 0.6414(10) 1.1006(4) 0.074(2) Uani 1 1 d . . . .
H2AA H 0.747084 0.654752 1.129166 0.089 Uiso 1 1 calc R . . .
C01Z C 0.7865(4) 0.6992(9) 1.0345(4) 0.070(2) Uani 1 1 d . . . .
H3AA H 0.740891 0.751779 1.018783 0.085 Uiso 1 1 calc R . . .
C020 C 0.2730(5) 0.7722(12) 0.4272(4) 0.080(2) Uani 1 1 d . . . .
H020 H 0.228629 0.814162 0.404244 0.096 Uiso 1 1 calc R . . .
N021 N 0.6814(5) 0.6408(12) 0.7862(7) 0.074(3) Uani 0.803(17) 1 d . P A 1
N022 N 0.7510(10) 0.766(2) 0.7572(5) 0.232(11) Uani 1 1 d . . . .

loop_
_atom_site_aniso_label
_atom_site_aniso_U_11
_atom_site_aniso_U_22
_atom_site_aniso_U_33
_atom_site_aniso_U_23
_atom_site_aniso_U_13
_atom_site_aniso_U_12
P001 0.0531(8) 0.0381(7) 0.0367(7) 0.0022(7) 0.0035(6) -0.0041(7)
P002 0.0490(8) 0.0377(7) 0.0547(9) 0.0047(7) 0.0038(6) -0.0045(7)
O003 0.082(3) 0.042(2) 0.047(2) 0.0036(19) 0.013(2) -0.011(2)
O004 0.080(3) 0.043(2) 0.070(3) 0.005(2) 0.006(2) -0.008(2)
N005 0.054(3) 0.034(2) 0.031(2) -0.0024(18) 0.003(2) -0.003(2)
N006 0.052(3) 0.047(3) 0.031(2) 0.004(2) 0.006(2) -0.004(2)
N007 0.050(3) 0.041(3) 0.047(3) 0.003(2) 0.013(2) 0.002(2)
N008 0.055(3) 0.030(2) 0.048(3) 0.002(2) 0.007(2) -0.003(2)
C009 0.049(3) 0.031(3) 0.033(3) 0.000(2) 0.009(2) 0.001(2)
N00A 0.063(4) 0.106(5) 0.043(3) 0.001(3) 0.007(3) -0.018(4)
C00B 0.064(4) 0.034(3) 0.036(3) -0.006(2) 0.001(3) -0.006(3)
C00C 0.057(3) 0.024(3) 0.039(3) -0.002(2) -0.002(2) 0.005(2)
C00D 0.049(3) 0.037(3) 0.034(3) -0.003(2) 0.012(2) 0.005(2)
C00E 0.058(3) 0.038(3) 0.039(3) -0.002(2) 0.003(3) 0.007(3)
C00F 0.052(3) 0.037(3) 0.034(3) 0.000(2) 0.002(2) -0.001(2)
C00G 0.049(3) 0.033(3) 0.033(3) -0.003(2) 0.002(2) 0.000(2)
C00H 0.043(3) 0.040(3) 0.043(3) -0.002(2) 0.007(2) 0.000(2)
C00I 0.056(4) 0.065(4) 0.040(3) -0.002(3) -0.001(3) 0.007(3)
N00J 0.054(3) 0.071(4) 0.068(4) -0.001(3) 0.004(3) -0.010(3)
C00K 0.041(3) 0.035(3) 0.047(3) -0.003(2) 0.004(2) -0.001(2)
C00L 0.062(4) 0.051(3) 0.033(3) -0.007(3) 0.008(2) 0.009(3)
C00M 0.057(3) 0.026(2) 0.046(3) -0.003(2) 0.001(2) 0.003(3)
C00N 0.054(3) 0.045(3) 0.028(3) 0.001(2) 0.007(2) 0.006(3)
C00O 0.043(3) 0.033(3) 0.052(3) 0.001(2) 0.005(3) 0.000(2)
C00P 0.059(4) 0.039(3) 0.053(4) 0.005(3) 0.011(3) -0.007(3)
C00Q 0.062(4) 0.048(3) 0.039(3) -0.010(3) 0.012(3) 0.013(3)
C00R 0.057(3) 0.029(3) 0.044(3) -0.002(2) -0.006(3) 0.005(2)
C00S 0.043(3) 0.041(3) 0.035(3) -0.004(2) 0.009(2) -0.002(3)
C00T 0.057(3) 0.033(3) 0.036(3) -0.002(2) -0.006(2) -0.003(2)
C00U 0.082(5) 0.044(3) 0.045(4) -0.002(3) 0.012(3) -0.013(3)
C00V 0.061(3) 0.028(3) 0.045(3) -0.008(2) 0.002(3) 0.000(2)
C00W 0.071(4) 0.043(3) 0.038(3) -0.002(3) 0.004(3) 0.009(3)
C00X 0.057(4) 0.069(4) 0.062(4) 0.000(3) -0.008(3) -0.001(3)
C00Y 0.070(4) 0.054(4) 0.039(3) -0.012(3) 0.006(3) -0.010(3)
N00Z 0.23(2) 0.73(7) 0.107(14) 0.16(3) -0.076(15) -0.33(3)
C010 0.064(4) 0.039(3) 0.038(3) -0.004(2) 0.008(3) -0.013(3)
C011 0.058(3) 0.034(3) 0.048(3) -0.002(2) 0.000(3) -0.003(3)
C012 0.049(3) 0.060(4) 0.058(4) -0.003(3) 0.002(3) 0.007(3)
C013 0.062(3) 0.042(3) 0.045(3) 0.003(3) 0.015(3) -0.012(3)
C014 0.063(4) 0.068(4) 0.056(4) -0.006(3) 0.013(3) 0.017(3)
C015 0.071(4) 0.047(3) 0.048(3) -0.001(3) -0.007(3) 0.019(3)
N016 0.080(5) 0.142(7) 0.088(5) -0.003(5) 0.002(4) -0.045(5)
C017 0.067(4) 0.042(3) 0.054(4) -0.003(3) 0.019(3) -0.002(3)
C018 0.071(4) 0.047(4) 0.041(3) -0.001(2) -0.003(3) 0.008(3)
C019 0.059(3) 0.036(3) 0.047(3) -0.009(2) -0.002(3) 0.004(2)
C01A 0.057(3) 0.067(4) 0.043(3) 0.009(3) 0.015(3) 0.005(4)
C01B 0.055(3) 0.061(4) 0.043(3) -0.016(3) 0.000(3) 0.006(3)
C01C 0.061(3) 0.046(3) 0.045(3) 0.005(3) 0.014(3) 0.003(3)
C01D 0.061(4) 0.054(4) 0.051(4) 0.013(3) 0.017(3) -0.006(3)
C01E 0.072(4) 0.066(4) 0.049(4) -0.002(3) 0.007(3) 0.023(4)
C01F 0.056(4) 0.060(4) 0.058(4) -0.007(3) -0.009(3) 0.012(3)
C01G 0.065(4) 0.046(3) 0.054(4) -0.006(3) 0.006(3) -0.004(3)
C01H 0.073(4) 0.043(3) 0.044(3) -0.004(3) 0.007(3) -0.018(3)
C01I 0.053(3) 0.033(3) 0.067(4) -0.001(3) 0.003(3) -0.008(3)
C01J 0.057(4) 0.064(4) 0.073(5) -0.016(4) 0.001(3) 0.013(3)
C01K 0.090(5) 0.060(4) 0.052(4) -0.001(3) 0.017(4) -0.021(4)
C01L 0.054(3) 0.048(3) 0.055(3) -0.016(3) 0.003(3) -0.006(3)
C01M 0.068(4) 0.083(5) 0.057(4) -0.014(4) -0.019(3) 0.010(4)
C01N 0.076(5) 0.048(4) 0.054(4) 0.002(3) 0.003(3) -0.006(3)
C01O 0.062(4) 0.070(4) 0.065(4) 0.019(4) 0.022(3) 0.006(4)
C01P 0.094(6) 0.061(4) 0.057(4) -0.002(3) 0.020(4) -0.022(4)
C01Q 0.055(4) 0.085(5) 0.066(5) 0.016(4) 0.006(3) -0.002(4)
C01R 0.050(4) 0.080(5) 0.069(5) -0.006(4) -0.012(3) 0.013(3)
C01S 0.071(4) 0.051(3) 0.048(3) -0.009(3) 0.000(3) -0.015(3)
C01T 0.058(4) 0.042(3) 0.050(3) 0.002(3) 0.018(3) 0.009(3)
C01U 0.076(5) 0.083(6) 0.073(5) -0.006(4) 0.026(4) 0.010(4)
C01V 0.063(4) 0.041(3) 0.073(4) -0.008(3) -0.003(3) -0.011(3)
C01W 0.084(5) 0.094(6) 0.052(4) 0.008(4) -0.001(4) -0.036(5)
C01X 0.091(6) 0.076(5) 0.059(4) 0.000(4) 0.022(4) -0.009(4)
C01Y 0.078(5) 0.074(5) 0.072(5) -0.022(4) 0.036(4) -0.033(4)
C01Z 0.055(4) 0.070(5) 0.087(5) -0.029(4) 0.008(4) -0.013(3)
C020 0.060(4) 0.108(7) 0.072(5) 0.029(5) -0.003(4) -0.020(5)
N021 0.051(5) 0.081(6) 0.091(7) 0.026(5) 0.005(4) -0.011(4)
N022 0.315(19) 0.295(19) 0.082(7) -0.095(10) -0.103(10) 0.218(17)

loop_
_atom_type_symbol
_atom_type_description
_atom_type_scat_dispersion_real
_atom_type_scat_dispersion_imag
_atom_type_scat_source
C C 0.0033 0.0016 'International Tables Vol C Tables 4.2.6.8 and 6.1.1.4'
H H 0.0000 0.0000 'International Tables Vol C Tables 4.2.6.8 and 6.1.1.4'
N N 0.0061 0.0033 'International Tables Vol C Tables 4.2.6.8 and 6.1.1.4'
O O 0.0106 0.0060 'International Tables Vol C Tables 4.2.6.8 and 6.1.1.4'
P P 0.1023 0.0942 'International Tables Vol C Tables 4.2.6.8 and 6.1.1.4'

loop_
_geom_angle_atom_site_label_1
_geom_angle_atom_site_label_2
_geom_angle_atom_site_label_3
_geom_angle
O003 P001 N005 116.7(2)
O003 P001 N006 123.4(3)
O003 P001 N00J 108.4(3)
N005 P001 N00J 107.0(3)
N006 P001 N005 95.5(2)
N006 P001 N00J 104.1(3)
O004 P002 N007 122.7(3)
O004 P002 N008 116.9(3)
O004 P002 N021 107.2(4)
N007 P002 N021 106.3(5)
N008 P002 N007 96.0(3)
N008 P002 N021 106.3(4)
C00G N005 P001 109.0(3)
C00T N005 P001 119.6(4)
C00T N005 C00G 121.9(4)
C00F N006 P001 110.0(4)
C00F N006 C00N 120.0(5)
C00N N006 P001 126.8(4)
C00O N007 P002 109.6(4)
C01T N007 P002 126.6(4)
C01T N007 C00O 119.4(5)
C00K N008 P002 109.3(4)
C011 N008 P002 121.3(4)
C011 N008 C00K 123.9(4)
C00D C009 C00L 118.9(5)
C00D C009 C00N 119.2(4)
C00L C009 C00N 121.9(5)
N016 N00A N00J 175.3(9)
C00E C00B C00U 120.9(6)
C01L C00B C00E 119.5(5)
C01L C00B C00U 119.6(6)
C00E C00C C00T 122.3(5)
C00E C00C C018 118.9(5)
C018 C00C C00T 118.8(5)
C009 C00D C00S 121.6(5)
C00C C00E C00B 120.9(5)
N006 C00F C00G 104.3(4)
N006 C00F C00Y 116.1(5)
C00G C00F C00Y 109.7(5)
N005 C00G C00F 101.2(4)
N005 C00G C010 117.3(4)
C010 C00G C00F 111.2(5)
C00S C00H C00Q 117.8(5)
C012 C00H C00Q 122.3(5)
C012 C00H C00S 119.9(5)
N00A N00J P001 117.6(5)
N008 C00K C00O 103.3(4)
N008 C00K C00P 117.6(5)
C00O C00K C00P 110.4(5)
C00Q C00L C009 120.1(5)
C00R C00M C00W 118.1(5)
C00R C00M C011 123.2(5)
C00W C00M C011 118.6(5)
N006 C00N C009 113.5(4)
N006 C00N C01A 110.9(5)
C009 C00N C01A 110.9(5)
N007 C00O C00K 104.3(5)
N007 C00O C01G 117.3(5)
C00K C00O C01G 109.9(5)
C01I C00P C00K 106.9(5)
C00L C00Q C00H 122.5(5)
C00M C00R C00V 121.4(5)
C00D C00S C01B 122.1(5)
C00H C00S C00D 119.2(5)
C00H C00S C01B 118.8(5)
N005 C00T C00C 110.9(4)
N005 C00T C00I 112.1(5)
C00I C00T C00C 114.3(5)
C01P C00U C00B 120.0(7)
C019 C00V C00R 118.9(5)
C019 C00V C01N 118.7(6)
C01N C00V C00R 122.3(6)
C015 C00W C00M 121.8(6)
C01S C00Y C00F 107.8(5)
C00G C010 C01H 106.3(4)
N008 C011 C00M 109.2(4)
N008 C011 C00X 112.9(5)
C00X C011 C00M 114.9(5)
C01R C012 C00H 120.2(6)
C01D C013 C017 117.9(6)
C01K C013 C017 122.5(6)
C01K C013 C01D 119.6(6)
C01E C014 C01D 121.0(6)
C00W C015 C019 120.8(6)
C01C C017 C013 122.6(6)
C01F C018 C00C 121.6(6)
C00V C019 C015 119.0(6)
C00V C019 C01J 119.6(6)
C015 C019 C01J 121.3(6)
C01M C01B C00S 120.1(6)
C017 C01C C01E 118.0(6)
C017 C01C C01T 120.2(5)
C01E C01C C01T 121.8(6)
C013 C01D C01Q 118.6(6)
C014 C01D C013 119.4(6)
C014 C01D C01Q 122.0(7)
C014 C01E C01C 121.1(6)
C018 C01F C01L 120.6(6)
C01V C01G C00O 108.4(5)
C01S C01H C010 112.6(6)
C00P C01I C01V 113.1(5)
C01U C01J C019 120.3(7)
C01W C01K C013 120.9(7)
C00B C01L C01F 118.5(5)
C00B C01L C01Z 118.3(6)
C01F C01L C01Z 123.2(7)
C01B C01M C01R 121.2(6)
C01X C01N C00V 119.9(7)
C01Y C01P C00U 119.8(7)
C020 C01Q C01D 119.9(8)
C012 C01R C01M 119.8(6)
C01H C01S C00Y 112.9(5)
N007 C01T C01C 113.6(5)
N007 C01T C01O 110.2(5)
C01C C01T C01O 110.8(5)
C01J C01U C01X 119.8(7)
C01G C01V C01I 112.4(5)
C01K C01W C020 120.0(7)
C01N C01X C01U 121.7(7)
C01Z C01Y C01P 122.3(7)
C01Y C01Z C01L 120.0(7)
C01Q C020 C01W 121.0(8)
N00Z N021 P002 128.0(14)
N00Z N021 N022 95.8(12)
N022 N021 P002 121.4(7)

loop_
_geom_bond_atom_site_label_1
_geom_bond_atom_site_label_2
_geom_bond_distance
P001 O003 1.458(5)
P001 N005 1.646(5)
P001 N006 1.642(5)
P001 N00J 1.715(6)
P002 O004 1.460(5)
P002 N007 1.646(5)
P002 N008 1.646(5)
P002 N021 1.686(9)
N005 C00G 1.486(7)
N005 C00T 1.475(7)
N006 C00F 1.459(7)
N006 C00N 1.474(7)
N007 C00O 1.483(7)
N007 C01T 1.474(8)
N008 C00K 1.470(7)
N008 C011 1.470(7)
C009 C00D 1.371(7)
C009 C00L 1.421(7)
C009 C00N 1.517(8)
N00A N00J 1.220(9)
N00A N016 1.122(9)
C00B C00E 1.423(9)
C00B C00U 1.431(9)
C00B C01L 1.400(9)
C00C C00E 1.363(8)
C00C C00T 1.531(8)
C00C C018 1.399(8)
C00D C00S 1.416(8)
C00F C00G 1.525(8)
C00F C00Y 1.537(8)
C00G C010 1.518(8)
C00H C00Q 1.414(8)
C00H C00S 1.411(7)
C00H C012 1.407(8)
C00I C00T 1.518(8)
C00K C00O 1.514(8)
C00K C00P 1.534(8)
C00L C00Q 1.350(8)
C00M C00R 1.375(8)
C00M C00W 1.421(8)
C00M C011 1.516(8)
C00N C01A 1.539(8)
C00O C01G 1.527(8)
C00P C01I 1.526(8)
C00R C00V 1.421(8)
C00S C01B 1.423(8)
C00U C01P 1.379(10)
C00V C019 1.408(8)
C00V C01N 1.418(9)
C00W C015 1.347(9)
C00X C011 1.515(9)
C00Y C01S 1.527(9)
N00Z N021 1.28(5)
C010 C01H 1.543(8)
C012 C01R 1.370(10)
C013 C017 1.419(9)
C013 C01D 1.417(9)
C013 C01K 1.401(10)
C014 C01D 1.403(10)
C014 C01E 1.366(9)
C015 C019 1.413(9)
C017 C01C 1.370(9)
C018 C01F 1.364(9)
C019 C01J 1.415(9)
C01B C01M 1.351(9)
C01C C01E 1.419(9)
C01C C01T 1.521(9)
C01D C01Q 1.429(10)
C01F C01L 1.408(9)
C01G C01V 1.511(9)
C01H C01S 1.524(8)
C01I C01V 1.532(9)
C01J C01U 1.365(11)
C01K C01W 1.363(12)
C01L C01Z 1.429(9)
C01M C01R 1.417(10)
C01N C01X 1.360(10)
C01O C01T 1.537(9)
C01P C01Y 1.371(12)
C01Q C020 1.361(11)
C01U C01X 1.395(11)
C01W C020 1.411(13)
C01Y C01Z 1.363(11)
N021 N022 1.67(3)
